data_7705846
loop_
_publ_author_name
'Kondo, Sae'
'Yoshimura, Nobutaka'
'Yoshida, Masaki'
'Kobayashi, Atsushi'
'Kato, Masako'

_publ_section_title
;
 Vapochromic luminescence of a spin-coated copper(I) complex thin film by
 the direct coordination of vapour molecules.
;
_journal_issue 46
_journal_name_full 'Dalton transactions (Cambridge, England : 2003)'
_journal_page_first 16946
_journal_page_last 16953
_journal_paper_doi 10.1039/d0dt03167d
_journal_volume 49
_journal_year 2020
_chemical_formula_moiety 'C41 H36 Cu I N2 P2'
_chemical_formula_sum 'C41 H36 Cu I N2 P2'
_chemical_formula_weight 809.10
_space_group_crystal_system monoclinic
_space_group_IT_number 14
_space_group_name_Hall '-P 2ybc'
_space_group_name_H-M_alt 'P 1 21/c 1'
_atom_sites_solution_hydrogens geom
_atom_sites_solution_primary dual
_audit_creation_date 2020-04-13
_audit_creation_method
;
Olex2 1.3
(compiled Nov 21 2019 18:26:39 for OlexSys, GUI svn.r6003)
;
_audit_update_record
;
2020-04-22 deposited with the CCDC.	2020-10-30 downloaded from the CCDC.
;
_cell_angle_alpha 90
_cell_angle_beta 115.0130(10)
_cell_angle_gamma 90
_cell_formula_units_Z 4
_cell_length_a 9.77540(10)
_cell_length_b 37.3780(3)
_cell_length_c 10.99940(10)
_cell_measurement_reflns_used 15531
_cell_measurement_temperature 150
_cell_measurement_theta_max 74.6070
_cell_measurement_theta_min 2.3560
_cell_volume 3642.08(6)
_computing_cell_refinement 'CrysAlisPro 1.171.39.45h (Rigaku OD, 2018)'
_computing_data_collection 'CrysAlisPro 1.171.39.45h (Rigaku OD, 2018)'
_computing_data_reduction 'CrysAlisPro 1.171.39.45h (Rigaku OD, 2018)'
_computing_molecular_graphics 'Olex2 1.3 (Dolomanov et al., 2009)'
_computing_publication_material 'Olex2 1.3 (Dolomanov et al., 2009)'
_computing_structure_refinement 'SHELXL 2018/3 (Sheldrick, 2015)'
_computing_structure_solution 'SHELXT 2018/2 (Sheldrick, 2018)'
_diffrn_ambient_temperature 150
_diffrn_detector 'CCD plate'
_diffrn_detector_type HyPix
_diffrn_measured_fraction_theta_full 0.999
_diffrn_measured_fraction_theta_max 0.972
_diffrn_measurement_details
;
List of Runs (angles in degrees, time in seconds):

  # Type    Start    End  Width  t~exp~   \w     \q     \k     \f   Frames
#--------------------------------------------------------------------------
  1  \w     28.00 114.00   0.50    0.71    --   39.32  52.00  33.00  172
  2  \w    -33.00  64.00   0.50    0.71    --   39.32 -52.00-112.00  194
  3  \w   -134.00-109.00   0.50    0.91    --  -84.50 -52.00-112.00   50
  4  \w    -72.00 -47.00   0.50    0.91    --  -84.50  52.00  33.00   50
  5  \w     86.00 178.00   0.50    0.91    --  109.49  52.00  33.00  184
  6  \w     51.00  77.00   0.50    0.91    --  109.49 -52.00-112.00   52
  7  \w   -124.00 -38.00   0.50    0.71    --  -39.32-178.00  60.00  172
  8  \w    -64.00 -31.00   0.50    0.91    --  -84.50  30.00-150.00   66
  9  \w    -58.00  -3.00   0.50    0.91    --  -84.50  30.00-120.00  110
 10  \w     30.00  67.00   0.50    0.91    --  109.49 -45.00 120.00   74
 11  \w     29.00  65.00   0.50    0.91    --  109.49 -30.00 -60.00   72
 12  \w     31.00  75.00   0.50    0.91    --  109.49 -45.00 -90.00   88
 13  \w     60.00 116.00   0.50    0.91    --  109.49-125.00 -90.00  112
 14  \w     31.00  63.00   0.50    0.91    --  109.49 -30.00 150.00   64
 15  \w     31.00  56.00   0.50    0.91    --  109.49 -30.00-120.00   50
 16  \w     82.00 108.00   0.50    0.91    --  109.49  45.00 150.00   52
 17  \w    121.00 167.00   0.50    0.91    --  109.49  45.00 150.00   92
 18  \w     42.00  86.00   0.50    0.91    --  109.49 -94.00 120.00   88
 19  \w    107.00 136.00   0.50    0.91    --  109.49 -61.00 -30.00   58
 20  \w     39.00  64.00   0.50    0.91    --  109.49 -30.00-150.00   50
 21  \w     50.00  75.00   0.50    0.91    --  109.49 -61.00 -30.00   50
 22  \w     32.00  65.00   0.50    0.91    --  109.49 -30.00 120.00   66
 23  \w     29.00  54.00   0.50    0.91    --  109.49 -30.00  90.00   50
 24  \w     35.00  61.00   0.50    0.91    --  109.49 -30.00 -90.00   52
 25  \w     33.00  65.00   0.50    0.91    --  109.49 -30.00  30.00   64
;
_diffrn_measurement_device 'four-circle diffractometer'
_diffrn_measurement_device_type 'XtaLAB Synergy, Single source at home/near, HyPix'
_diffrn_measurement_method '\w scans'
_diffrn_orient_matrix_type 'CrysAlisPro convention (1999,Acta A55,543-557)'
_diffrn_orient_matrix_UB_11 0.1362551000
_diffrn_orient_matrix_UB_12 0.0200089000
_diffrn_orient_matrix_UB_13 0.1055281000
_diffrn_orient_matrix_UB_21 -0.0340075000
_diffrn_orient_matrix_UB_22 -0.0164964000
_diffrn_orient_matrix_UB_23 0.1126192000
_diffrn_orient_matrix_UB_31 0.1025944000
_diffrn_orient_matrix_UB_32 -0.0320355000
_diffrn_orient_matrix_UB_33 0.0079379000
_diffrn_radiation_monochromator mirror
_diffrn_radiation_probe x-ray
_diffrn_radiation_type 'Cu K\a'
_diffrn_radiation_wavelength 1.54184
_diffrn_reflns_av_R_equivalents 0.0255
_diffrn_reflns_av_unetI/netI 0.0244
_diffrn_reflns_Laue_measured_fraction_full 0.999
_diffrn_reflns_Laue_measured_fraction_max 0.972
_diffrn_reflns_limit_h_max 12
_diffrn_reflns_limit_h_min -10
_diffrn_reflns_limit_k_max 43
_diffrn_reflns_limit_k_min -46
_diffrn_reflns_limit_l_max 12
_diffrn_reflns_limit_l_min -13
_diffrn_reflns_number 20824
_diffrn_reflns_point_group_measured_fraction_full 0.999
_diffrn_reflns_point_group_measured_fraction_max 0.972
_diffrn_reflns_theta_full 67.684
_diffrn_reflns_theta_max 74.510
_diffrn_reflns_theta_min 2.364
_diffrn_source 'micro-focus sealed X-ray tube'
_diffrn_source_type 'PhotonJet (Cu) X-ray Source'
_exptl_absorpt_coefficient_mu 8.565
_exptl_absorpt_correction_T_max 1.00000
_exptl_absorpt_correction_T_min 0.70046
_exptl_absorpt_correction_type multi-scan
_exptl_absorpt_process_details
;
CrysAlisPro 1.171.39.45h (Rigaku Oxford Diffraction, 2018)
Empirical absorption correction using spherical harmonics,
 implemented in SCALE3 ABSPACK scaling algorithm.
;
_exptl_crystal_colour yellow
_exptl_crystal_colour_primary yellow
_exptl_crystal_density_diffrn 1.476
_exptl_crystal_description block
_exptl_crystal_F_000 1632
_exptl_crystal_size_max 0.2
_exptl_crystal_size_mid 0.1
_exptl_crystal_size_min 0.1
_refine_diff_density_max 0.625
_refine_diff_density_min -0.647
_refine_diff_density_rms 0.070
_refine_ls_extinction_method none
_refine_ls_goodness_of_fit_ref 1.046
_refine_ls_hydrogen_treatment constr
_refine_ls_matrix_type full
_refine_ls_number_parameters 425
_refine_ls_number_reflns 7234
_refine_ls_number_restraints 0
_refine_ls_restrained_S_all 1.046
_refine_ls_R_factor_all 0.0264
_refine_ls_R_factor_gt 0.0256
_refine_ls_shift/su_max 0.003
_refine_ls_shift/su_mean 0.000
_refine_ls_structure_factor_coef Fsqd
_refine_ls_weighting_details 'w=1/[\s^2^(Fo^2^)+(0.0383P)^2^+1.8475P] where P=(Fo^2^+2Fc^2^)/3'
_refine_ls_weighting_scheme calc
_refine_ls_wR_factor_gt 0.0678
_refine_ls_wR_factor_ref 0.0683
_reflns_Friedel_coverage 0.000
_reflns_number_gt 6984
_reflns_number_total 7234
_reflns_threshold_expression 'I > 2\s(I)'
_cod_data_source_file d0dt03167d2.cif
_cod_data_source_block cuipph322-mepyz
_cod_database_code 7705846
_shelx_shelxl_version_number 2018/3
_chemical_oxdiff_formula C41H36ICuN2P2
_shelx_space_group_comment
;
The symmetry employed for this shelxl refinement is uniquely defined
by the following loop, which should always be used as a source of
symmetry information in preference to the above space-group names.
They are only intended as comments.
;
_shelx_estimated_absorpt_t_max 0.481
_shelx_estimated_absorpt_t_min 0.279
_reflns_odcompleteness_completeness 99.94
_reflns_odcompleteness_iscentric 1
_reflns_odcompleteness_theta 66.97
_olex2_refinement_description
;
1. Fixed Uiso
 At 1.2 times of:
  All C(H) groups
 At 1.5 times of:
  All C(H,H,H) groups
2.a Aromatic/amide H refined with riding coordinates:
 C36(H36), C32(H32), C20(H20), C35(H35), C24(H24), C34(H34), C26(H26),
 C14(H14), C33(H33), C30(H30), C27(H27), C41(H41), C37(H37), C6(H6), C18(H18),
 C29(H29), C28(H28), C40(H40), C22(H22), C12(H12), C23(H23), C21(H21), C8(H8),
 C5(H5), C2(H2), C4(H4), C15(H15), C16(H16), C11(H11), C3(H3), C10(H10),
 C17(H17), C9(H9)
2.b Idealised Me refined as rotating group:
 C39(H39A,H39B,H39C)
;
_olex2_submission_special_instructions 'No special instructions were received'
_oxdiff_exptl_absorpt_empirical_details
;
Empirical correction (ABSPACK) includes:
- Absorption correction using spherical harmonics
- Frame scaling
;
_oxdiff_exptl_absorpt_empirical_full_max 2.296
_oxdiff_exptl_absorpt_empirical_full_min 0.580

loop_
_space_group_symop_operation_xyz
'x, y, z'
'-x, y+1/2, -z+1/2'
'-x, -y, -z'
'x, -y-1/2, z-1/2'

loop_
_atom_site_label
_atom_site_type_symbol
_atom_site_fract_x
_atom_site_fract_y
_atom_site_fract_z
_atom_site_U_iso_or_equiv
_atom_site_adp_type
_atom_site_occupancy
_atom_site_site_symmetry_order
_atom_site_calc_flag
_atom_site_refinement_flags_posn
_atom_site_refinement_flags_adp
_atom_site_refinement_flags_occupancy
_atom_site_disorder_assembly
_atom_site_disorder_group
I1 I 1.01096(2) 0.36639(2) 0.77173(2) 0.02505(5) Uani 1 1 d . . . . .
Cu1 Cu 0.80697(3) 0.36806(2) 0.52204(3) 0.01856(7) Uani 1 1 d . . . . .
P2 P 0.68782(5) 0.31461(2) 0.45098(5) 0.01719(10) Uani 1 1 d . . . . .
P1 P 0.68883(5) 0.42130(2) 0.50861(5) 0.01941(10) Uani 1 1 d . . . . .
N1 N 0.9384(2) 0.36993(4) 0.41187(18) 0.0230(4) Uani 1 1 d . . . . .
N2 N 1.0999(2) 0.36307(5) 0.2555(2) 0.0340(4) Uani 1 1 d . . . . .
C19 C 0.5519(2) 0.30155(5) 0.51695(19) 0.0206(4) Uani 1 1 d . . . . .
C13 C 0.5800(2) 0.44022(6) 0.3416(2) 0.0239(4) Uani 1 1 d . . . . .
C25 C 0.8007(2) 0.27375(5) 0.4794(2) 0.0205(4) Uani 1 1 d . . . . .
C36 C 0.6508(2) 0.31598(5) 0.1851(2) 0.0229(4) Uani 1 1 d . . . . .
H36 H 0.755253 0.310365 0.220446 0.027 Uiso 1 1 calc R U . . .
C1 C 0.5535(2) 0.42089(5) 0.5836(2) 0.0243(4) Uani 1 1 d . . . . .
C31 C 0.5776(2) 0.31655(5) 0.27039(19) 0.0193(4) Uani 1 1 d . . . . .
C32 C 0.4237(2) 0.32487(5) 0.2160(2) 0.0218(4) Uani 1 1 d . . . . .
H32 H 0.372131 0.325164 0.272306 0.026 Uiso 1 1 calc R U . . .
C20 C 0.4631(2) 0.27081(6) 0.4748(2) 0.0281(4) Uani 1 1 d . . . . .
H20 H 0.470989 0.255807 0.408312 0.034 Uiso 1 1 calc R U . . .
C35 C 0.5722(2) 0.32355(6) 0.0495(2) 0.0282(4) Uani 1 1 d . . . . .
H35 H 0.622625 0.322724 -0.007749 0.034 Uiso 1 1 calc R U . . .
C7 C 0.8168(2) 0.45741(5) 0.5999(2) 0.0235(4) Uani 1 1 d . . . . .
C24 C 0.5404(2) 0.32304(6) 0.6153(2) 0.0268(4) Uani 1 1 d . . . . .
H24 H 0.601213 0.343871 0.645088 0.032 Uiso 1 1 calc R U . . .
C34 C 0.4193(2) 0.33235(6) -0.0030(2) 0.0274(4) Uani 1 1 d . . . . .
H34 H 0.366031 0.338058 -0.095464 0.033 Uiso 1 1 calc R U . . .
C26 C 0.7688(2) 0.24641(6) 0.3853(2) 0.0274(4) Uani 1 1 d . . . . .
H26 H 0.688796 0.249117 0.298448 0.033 Uiso 1 1 calc R U . . .
C14 C 0.5732(2) 0.47665(6) 0.3132(2) 0.0283(4) Uani 1 1 d . . . . .
H14 H 0.628302 0.493153 0.382370 0.034 Uiso 1 1 calc R U . . .
C33 C 0.3454(2) 0.33275(6) 0.0801(2) 0.0253(4) Uani 1 1 d . . . . .
H33 H 0.240934 0.338407 0.044303 0.030 Uiso 1 1 calc R U . . .
C30 C 0.9182(2) 0.26940(6) 0.6068(2) 0.0293(4) Uani 1 1 d . . . . .
H30 H 0.941664 0.288037 0.671217 0.035 Uiso 1 1 calc R U . . .
C27 C 0.8540(3) 0.21509(6) 0.4184(3) 0.0331(5) Uani 1 1 d . . . . .
H27 H 0.832810 0.196576 0.353831 0.040 Uiso 1 1 calc R U . . .
C41 C 1.0651(2) 0.35051(6) 0.4534(2) 0.0285(4) Uani 1 1 d . . . . .
H41 H 1.101218 0.338661 0.537607 0.034 Uiso 1 1 calc R U . . .
C37 C 0.8940(2) 0.38582(6) 0.2922(2) 0.0260(4) Uani 1 1 d . . . . .
H37 H 0.804740 0.399888 0.259823 0.031 Uiso 1 1 calc R U . . .
C38 C 0.9733(3) 0.38259(6) 0.2129(2) 0.0288(5) Uani 1 1 d . . . . .
C6 C 0.4001(2) 0.42663(6) 0.5088(3) 0.0326(5) Uani 1 1 d . . . . .
H6 H 0.362673 0.432424 0.416244 0.039 Uiso 1 1 calc R U . . .
C18 C 0.4990(3) 0.41675(7) 0.2382(2) 0.0385(6) Uani 1 1 d . . . . .
H18 H 0.504679 0.391782 0.255751 0.046 Uiso 1 1 calc R U . . .
C29 C 1.0010(3) 0.23777(6) 0.6394(3) 0.0350(5) Uani 1 1 d . . . . .
H29 H 1.079574 0.234642 0.726703 0.042 Uiso 1 1 calc R U . . .
C28 C 0.9692(3) 0.21092(6) 0.5452(3) 0.0344(5) Uani 1 1 d . . . . .
H28 H 1.026881 0.189487 0.567548 0.041 Uiso 1 1 calc R U . . .
C40 C 1.1442(3) 0.34747(7) 0.3748(2) 0.0356(5) Uani 1 1 d . . . . .
H40 H 1.234088 0.333622 0.407670 0.043 Uiso 1 1 calc R U . . .
C22 C 0.3517(3) 0.28381(7) 0.6275(3) 0.0387(6) Uani 1 1 d . . . . .
H22 H 0.283216 0.277787 0.665067 0.046 Uiso 1 1 calc R U . . .
C12 C 0.9603(3) 0.45744(6) 0.6036(3) 0.0340(5) Uani 1 1 d . . . . .
H12 H 0.988301 0.439065 0.558814 0.041 Uiso 1 1 calc R U . . .
C23 C 0.4401(3) 0.31421(7) 0.6703(2) 0.0371(5) Uani 1 1 d . . . . .
H23 H 0.432441 0.329053 0.737288 0.045 Uiso 1 1 calc R U . . .
C21 C 0.3630(3) 0.26217(6) 0.5300(3) 0.0357(5) Uani 1 1 d . . . . .
H21 H 0.302179 0.241325 0.500747 0.043 Uiso 1 1 calc R U . . .
C8 C 0.7785(3) 0.48448(6) 0.6660(3) 0.0375(5) Uani 1 1 d . . . . .
H8 H 0.680158 0.485056 0.663433 0.045 Uiso 1 1 calc R U . . .
C5 C 0.3010(3) 0.42390(7) 0.5695(3) 0.0417(6) Uani 1 1 d . . . . .
H5 H 0.196326 0.428076 0.518005 0.050 Uiso 1 1 calc R U . . .
C2 C 0.6067(3) 0.41228(6) 0.7192(2) 0.0318(5) Uani 1 1 d . . . . .
H2 H 0.711359 0.408194 0.770980 0.038 Uiso 1 1 calc R U . . .
C4 C 0.3533(3) 0.41522(7) 0.7031(3) 0.0415(6) Uani 1 1 d . . . . .
H4 H 0.284772 0.413046 0.743383 0.050 Uiso 1 1 calc R U . . .
C15 C 0.4860(3) 0.48899(6) 0.1837(3) 0.0374(5) Uani 1 1 d . . . . .
H15 H 0.483214 0.513869 0.165081 0.045 Uiso 1 1 calc R U . . .
C39 C 0.9193(4) 0.39952(8) 0.0778(3) 0.0458(6) Uani 1 1 d . . . . .
H39A H 1.001610 0.413311 0.072059 0.069 Uiso 1 1 calc R U . . .
H39B H 0.834502 0.415505 0.064036 0.069 Uiso 1 1 calc R U . . .
H39C H 0.886262 0.380892 0.008680 0.069 Uiso 1 1 calc R U . . .
C16 C 0.4040(3) 0.46563(7) 0.0827(3) 0.0420(6) Uani 1 1 d . . . . .
H16 H 0.343547 0.474353 -0.004897 0.050 Uiso 1 1 calc R U . . .
C11 C 1.0635(3) 0.48397(7) 0.6717(3) 0.0436(6) Uani 1 1 d . . . . .
H11 H 1.161128 0.483802 0.672638 0.052 Uiso 1 1 calc R U . . .
C3 C 0.5067(3) 0.40964(7) 0.7788(3) 0.0381(6) Uani 1 1 d . . . . .
H3 H 0.543483 0.404009 0.871474 0.046 Uiso 1 1 calc R U . . .
C10 C 1.0249(3) 0.51055(7) 0.7381(3) 0.0435(6) Uani 1 1 d . . . . .
H10 H 1.095811 0.528651 0.785237 0.052 Uiso 1 1 calc R U . . .
C17 C 0.4099(3) 0.42907(7) 0.1093(3) 0.0465(7) Uani 1 1 d . . . . .
H17 H 0.353570 0.412703 0.040093 0.056 Uiso 1 1 calc R U . . .
C9 C 0.8825(3) 0.51074(7) 0.7358(3) 0.0476(7) Uani 1 1 d . . . . .
H9 H 0.855621 0.528908 0.782133 0.057 Uiso 1 1 calc R U . . .

loop_
_atom_site_aniso_label
_atom_site_aniso_U_11
_atom_site_aniso_U_22
_atom_site_aniso_U_33
_atom_site_aniso_U_23
_atom_site_aniso_U_13
_atom_site_aniso_U_12
I1 0.02208(8) 0.03203(8) 0.01711(8) 0.00292(4) 0.00446(6) -0.00032(4)
Cu1 0.01696(14) 0.02045(15) 0.01820(15) 0.00039(10) 0.00736(12) 0.00216(10)
P2 0.0171(2) 0.0188(2) 0.0158(2) 0.00033(17) 0.00707(18) 0.00239(17)
P1 0.0174(2) 0.0188(2) 0.0228(2) -0.00026(18) 0.00929(19) 0.00192(17)
N1 0.0213(8) 0.0268(9) 0.0224(9) -0.0003(6) 0.0109(7) -0.0004(6)
N2 0.0353(11) 0.0436(11) 0.0306(11) -0.0046(8) 0.0211(9) 0.0000(8)
C19 0.0219(9) 0.0228(9) 0.0174(9) 0.0059(7) 0.0086(7) 0.0059(7)
C13 0.0212(9) 0.0245(10) 0.0272(10) 0.0017(8) 0.0115(8) 0.0041(7)
C25 0.0200(9) 0.0202(9) 0.0232(10) 0.0031(7) 0.0111(8) 0.0036(7)
C36 0.0205(9) 0.0270(10) 0.0226(10) -0.0014(8) 0.0106(8) 0.0016(7)
C1 0.0240(10) 0.0183(9) 0.0338(11) -0.0031(8) 0.0153(9) 0.0006(7)
C31 0.0220(9) 0.0195(9) 0.0162(9) -0.0013(7) 0.0080(8) 0.0001(7)
C32 0.0206(9) 0.0252(9) 0.0211(10) 0.0013(8) 0.0103(8) 0.0013(7)
C20 0.0294(10) 0.0236(10) 0.0333(11) 0.0028(9) 0.0151(9) 0.0013(8)
C35 0.0295(11) 0.0388(11) 0.0213(10) -0.0002(9) 0.0156(9) 0.0011(9)
C7 0.0229(9) 0.0205(9) 0.0264(10) -0.0011(8) 0.0099(8) -0.0006(7)
C24 0.0282(10) 0.0331(11) 0.0207(10) -0.0001(8) 0.0119(9) 0.0021(8)
C34 0.0277(10) 0.0361(11) 0.0154(9) 0.0022(8) 0.0061(8) 0.0017(9)
C26 0.0287(10) 0.0262(10) 0.0272(10) -0.0011(8) 0.0118(9) 0.0044(8)
C14 0.0302(11) 0.0245(10) 0.0335(11) 0.0026(9) 0.0166(9) 0.0010(8)
C33 0.0204(9) 0.0317(10) 0.0220(10) 0.0030(8) 0.0071(8) 0.0033(8)
C30 0.0279(10) 0.0289(10) 0.0266(11) 0.0007(9) 0.0070(9) 0.0048(9)
C27 0.0382(12) 0.0256(10) 0.0405(13) -0.0014(9) 0.0214(11) 0.0065(9)
C41 0.0248(10) 0.0375(12) 0.0262(10) 0.0035(9) 0.0136(9) 0.0062(9)
C37 0.0300(10) 0.0276(10) 0.0233(10) 0.0006(8) 0.0142(9) 0.0032(8)
C38 0.0353(11) 0.0303(11) 0.0229(10) -0.0039(8) 0.0142(9) -0.0033(9)
C6 0.0218(10) 0.0363(12) 0.0411(13) -0.0013(10) 0.0147(10) -0.0009(9)
C18 0.0480(15) 0.0235(11) 0.0313(12) 0.0003(9) 0.0043(11) 0.0049(9)
C29 0.0279(11) 0.0337(12) 0.0361(12) 0.0103(10) 0.0063(10) 0.0079(9)
C28 0.0313(11) 0.0273(11) 0.0506(14) 0.0097(10) 0.0229(11) 0.0115(9)
C40 0.0280(11) 0.0529(14) 0.0295(11) 0.0005(10) 0.0158(10) 0.0091(10)
C22 0.0334(12) 0.0512(14) 0.0397(13) 0.0221(11) 0.0235(11) 0.0085(11)
C12 0.0299(11) 0.0286(11) 0.0485(14) -0.0063(10) 0.0214(11) -0.0027(9)
C23 0.0378(12) 0.0521(15) 0.0298(12) 0.0038(10) 0.0225(10) 0.0066(11)
C21 0.0327(12) 0.0302(11) 0.0470(14) 0.0121(10) 0.0196(11) -0.0011(9)
C8 0.0298(11) 0.0349(12) 0.0495(15) -0.0130(11) 0.0184(11) -0.0021(9)
C5 0.0250(11) 0.0468(14) 0.0606(17) -0.0067(12) 0.0250(12) -0.0032(10)
C2 0.0327(11) 0.0339(11) 0.0350(12) 0.0002(9) 0.0203(10) 0.0052(9)
C4 0.0419(13) 0.0346(12) 0.0660(18) -0.0068(12) 0.0405(14) -0.0057(10)
C15 0.0472(14) 0.0288(11) 0.0392(13) 0.0124(10) 0.0211(11) 0.0086(10)
C39 0.0661(18) 0.0498(15) 0.0297(13) 0.0066(11) 0.0281(13) 0.0095(13)
C16 0.0516(15) 0.0425(13) 0.0278(12) 0.0104(10) 0.0129(11) 0.0140(12)
C11 0.0276(12) 0.0364(13) 0.0664(18) -0.0045(12) 0.0196(12) -0.0084(10)
C3 0.0480(15) 0.0347(12) 0.0445(15) -0.0003(10) 0.0320(13) 0.0024(10)
C10 0.0350(12) 0.0318(12) 0.0529(16) -0.0095(11) 0.0081(11) -0.0111(10)
C17 0.0568(16) 0.0363(13) 0.0299(13) -0.0032(11) 0.0025(12) 0.0043(12)
C9 0.0460(15) 0.0366(13) 0.0597(18) -0.0216(13) 0.0219(14) -0.0046(11)

loop_
_atom_type_symbol
_atom_type_description
_atom_type_scat_dispersion_real
_atom_type_scat_dispersion_imag
_atom_type_scat_source
C C 0.0181 0.0091 'International Tables Vol C Tables 4.2.6.8 and 6.1.1.4'
H H 0.0000 0.0000 'International Tables Vol C Tables 4.2.6.8 and 6.1.1.4'
Cu Cu -1.9646 0.5888 'International Tables Vol C Tables 4.2.6.8 and 6.1.1.4'
I I -0.3257 6.8362 'International Tables Vol C Tables 4.2.6.8 and 6.1.1.4'
N N 0.0311 0.0180 'International Tables Vol C Tables 4.2.6.8 and 6.1.1.4'
P P 0.2955 0.4335 'International Tables Vol C Tables 4.2.6.8 and 6.1.1.4'

loop_
_geom_angle_atom_site_label_1
_geom_angle_atom_site_label_2
_geom_angle_atom_site_label_3
_geom_angle
_geom_angle_site_symmetry_1
_geom_angle_site_symmetry_3
_geom_angle_publ_flag
P2 Cu1 I1 112.963(16) . . ?
P1 Cu1 I1 103.238(16) . . ?
P1 Cu1 P2 124.98(2) . . ?
N1 Cu1 I1 102.96(5) . . ?
N1 Cu1 P2 100.33(5) . . ?
N1 Cu1 P1 110.48(5) . . ?
C19 P2 Cu1 116.72(7) . . ?
C19 P2 C25 101.32(9) . . ?
C25 P2 Cu1 119.26(7) . . ?
C31 P2 Cu1 108.72(6) . . ?
C31 P2 C19 104.46(9) . . ?
C31 P2 C25 104.82(9) . . ?
C13 P1 Cu1 117.83(7) . . ?
C1 P1 Cu1 114.02(7) . . ?
C1 P1 C13 103.34(9) . . ?
C7 P1 Cu1 113.59(7) . . ?
C7 P1 C13 103.83(10) . . ?
C7 P1 C1 102.47(9) . . ?
C41 N1 Cu1 119.14(14) . . ?
C41 N1 C37 116.41(18) . . ?
C37 N1 Cu1 123.88(14) . . ?
C40 N2 C38 116.78(19) . . ?
C20 C19 P2 122.81(16) . . ?
C24 C19 P2 117.80(16) . . ?
C24 C19 C20 119.38(19) . . ?
C14 C13 P1 123.71(17) . . ?
C18 C13 P1 117.78(17) . . ?
C18 C13 C14 118.5(2) . . ?
C26 C25 P2 123.74(15) . . ?
C26 C25 C30 119.43(18) . . ?
C30 C25 P2 116.66(15) . . ?
C31 C36 H36 119.7 . . ?
C35 C36 H36 119.7 . . ?
C35 C36 C31 120.64(18) . . ?
C6 C1 P1 122.49(18) . . ?
C6 C1 C2 119.3(2) . . ?
C2 C1 P1 118.06(16) . . ?
C36 C31 P2 119.78(15) . . ?
C32 C31 P2 120.68(15) . . ?
C32 C31 C36 118.59(18) . . ?
C31 C32 H32 119.7 . . ?
C33 C32 C31 120.67(18) . . ?
C33 C32 H32 119.7 . . ?
C19 C20 H20 120.0 . . ?
C21 C20 C19 120.0(2) . . ?
C21 C20 H20 120.0 . . ?
C36 C35 H35 119.9 . . ?
C36 C35 C34 120.13(19) . . ?
C34 C35 H35 119.9 . . ?
C12 C7 P1 117.77(16) . . ?
C8 C7 P1 123.63(16) . . ?
C8 C7 C12 118.6(2) . . ?
C19 C24 H24 119.8 . . ?
C19 C24 C23 120.4(2) . . ?
C23 C24 H24 119.8 . . ?
C35 C34 H34 120.1 . . ?
C33 C34 C35 119.74(19) . . ?
C33 C34 H34 120.1 . . ?
C25 C26 H26 120.0 . . ?
C25 C26 C27 120.1(2) . . ?
C27 C26 H26 120.0 . . ?
C13 C14 H14 119.9 . . ?
C13 C14 C15 120.2(2) . . ?
C15 C14 H14 119.9 . . ?
C32 C33 H33 119.9 . . ?
C34 C33 C32 120.21(18) . . ?
C34 C33 H33 119.9 . . ?
C25 C30 H30 120.0 . . ?
C29 C30 C25 120.0(2) . . ?
C29 C30 H30 120.0 . . ?
C26 C27 H27 120.0 . . ?
C28 C27 C26 120.1(2) . . ?
C28 C27 H27 120.0 . . ?
N1 C41 H41 119.6 . . ?
N1 C41 C40 120.7(2) . . ?
C40 C41 H41 119.6 . . ?
N1 C37 H37 118.6 . . ?
N1 C37 C38 122.8(2) . . ?
C38 C37 H37 118.6 . . ?
N2 C38 C37 120.3(2) . . ?
N2 C38 C39 117.7(2) . . ?
C37 C38 C39 122.0(2) . . ?
C1 C6 H6 120.0 . . ?
C1 C6 C5 120.0(2) . . ?
C5 C6 H6 120.0 . . ?
C13 C18 H18 119.3 . . ?
C13 C18 C17 121.3(2) . . ?
C17 C18 H18 119.3 . . ?
C30 C29 H29 119.9 . . ?
C28 C29 C30 120.2(2) . . ?
C28 C29 H29 119.9 . . ?
C27 C28 H28 119.9 . . ?
C29 C28 C27 120.3(2) . . ?
C29 C28 H28 119.9 . . ?
N2 C40 C41 123.0(2) . . ?
N2 C40 H40 118.5 . . ?
C41 C40 H40 118.5 . . ?
C23 C22 H22 120.0 . . ?
C23 C22 C21 120.0(2) . . ?
C21 C22 H22 120.0 . . ?
C7 C12 H12 119.6 . . ?
C7 C12 C11 120.8(2) . . ?
C11 C12 H12 119.6 . . ?
C24 C23 H23 120.0 . . ?
C22 C23 C24 120.0(2) . . ?
C22 C23 H23 120.0 . . ?
C20 C21 H21 119.9 . . ?
C22 C21 C20 120.3(2) . . ?
C22 C21 H21 119.9 . . ?
C7 C8 H8 119.7 . . ?
C7 C8 C9 120.6(2) . . ?
C9 C8 H8 119.7 . . ?
C6 C5 H5 119.7 . . ?
C4 C5 C6 120.7(2) . . ?
C4 C5 H5 119.7 . . ?
C1 C2 H2 119.9 . . ?
C3 C2 C1 120.2(2) . . ?
C3 C2 H2 119.9 . . ?
C5 C4 H4 120.2 . . ?
C5 C4 C3 119.7(2) . . ?
C3 C4 H4 120.2 . . ?
C14 C15 H15 119.6 . . ?
C16 C15 C14 120.8(2) . . ?
C16 C15 H15 119.6 . . ?
C38 C39 H39A 109.5 . . ?
C38 C39 H39B 109.5 . . ?
C38 C39 H39C 109.5 . . ?
H39A C39 H39B 109.5 . . ?
H39A C39 H39C 109.5 . . ?
H39B C39 H39C 109.5 . . ?
C15 C16 H16 120.2 . . ?
C15 C16 C17 119.7(2) . . ?
C17 C16 H16 120.2 . . ?
C12 C11 H11 119.9 . . ?
C10 C11 C12 120.2(2) . . ?
C10 C11 H11 119.9 . . ?
C2 C3 H3 119.9 . . ?
C4 C3 C2 120.1(2) . . ?
C4 C3 H3 119.9 . . ?
C11 C10 H10 120.2 . . ?
C11 C10 C9 119.6(2) . . ?
C9 C10 H10 120.2 . . ?
C18 C17 C16 119.4(2) . . ?
C18 C17 H17 120.3 . . ?
C16 C17 H17 120.3 . . ?
C8 C9 H9 119.9 . . ?
C10 C9 C8 120.2(2) . . ?
C10 C9 H9 119.9 . . ?

loop_
_geom_bond_atom_site_label_1
_geom_bond_atom_site_label_2
_geom_bond_distance
_geom_bond_site_symmetry_2
_geom_bond_publ_flag
I1 Cu1 2.6252(3) . ?
Cu1 P2 2.2781(5) . ?
Cu1 P1 2.2742(5) . ?
Cu1 N1 2.1075(18) . ?
P2 C19 1.829(2) . ?
P2 C25 1.8320(19) . ?
P2 C31 1.8171(19) . ?
P1 C13 1.831(2) . ?
P1 C1 1.831(2) . ?
P1 C7 1.826(2) . ?
N1 C41 1.338(3) . ?
N1 C37 1.338(3) . ?
N2 C38 1.339(3) . ?
N2 C40 1.330(3) . ?
C19 C20 1.396(3) . ?
C19 C24 1.390(3) . ?
C13 C14 1.393(3) . ?
C13 C18 1.389(3) . ?
C25 C26 1.393(3) . ?
C25 C30 1.396(3) . ?
C36 H36 0.9500 . ?
C36 C31 1.400(3) . ?
C36 C35 1.388(3) . ?
C1 C6 1.389(3) . ?
C1 C2 1.394(3) . ?
C31 C32 1.398(3) . ?
C32 H32 0.9500 . ?
C32 C33 1.393(3) . ?
C20 H20 0.9500 . ?
C20 C21 1.390(3) . ?
C35 H35 0.9500 . ?
C35 C34 1.395(3) . ?
C7 C12 1.386(3) . ?
C7 C8 1.386(3) . ?
C24 H24 0.9500 . ?
C24 C23 1.392(3) . ?
C34 H34 0.9500 . ?
C34 C33 1.384(3) . ?
C26 H26 0.9500 . ?
C26 C27 1.393(3) . ?
C14 H14 0.9500 . ?
C14 C15 1.393(3) . ?
C33 H33 0.9500 . ?
C30 H30 0.9500 . ?
C30 C29 1.391(3) . ?
C27 H27 0.9500 . ?
C27 C28 1.381(4) . ?
C41 H41 0.9500 . ?
C41 C40 1.387(3) . ?
C37 H37 0.9500 . ?
C37 C38 1.396(3) . ?
C38 C39 1.491(3) . ?
C6 H6 0.9500 . ?
C6 C5 1.392(3) . ?
C18 H18 0.9500 . ?
C18 C17 1.391(3) . ?
C29 H29 0.9500 . ?
C29 C28 1.380(4) . ?
C28 H28 0.9500 . ?
C40 H40 0.9500 . ?
C22 H22 0.9500 . ?
C22 C23 1.385(4) . ?
C22 C21 1.385(4) . ?
C12 H12 0.9500 . ?
C12 C11 1.387(3) . ?
C23 H23 0.9500 . ?
C21 H21 0.9500 . ?
C8 H8 0.9500 . ?
C8 C9 1.388(3) . ?
C5 H5 0.9500 . ?
C5 C4 1.375(4) . ?
C2 H2 0.9500 . ?
C2 C3 1.392(3) . ?
C4 H4 0.9500 . ?
C4 C3 1.390(4) . ?
C15 H15 0.9500 . ?
C15 C16 1.374(4) . ?
C39 H39A 0.9800 . ?
C39 H39B 0.9800 . ?
C39 H39C 0.9800 . ?
C16 H16 0.9500 . ?
C16 C17 1.394(4) . ?
C11 H11 0.9500 . ?
C11 C10 1.377(4) . ?
C3 H3 0.9500 . ?
C10 H10 0.9500 . ?
C10 C9 1.382(4) . ?
C17 H17 0.9500 . ?
C9 H9 0.9500 . ?

loop_
_geom_torsion_atom_site_label_1
_geom_torsion_atom_site_label_2
_geom_torsion_atom_site_label_3
_geom_torsion_atom_site_label_4
_geom_torsion
_geom_torsion_site_symmetry_1
_geom_torsion_site_symmetry_2
_geom_torsion_site_symmetry_3
_geom_torsion_site_symmetry_4
_geom_torsion_publ_flag
Cu1 P2 C19 C20 175.31(14) . . . . ?
Cu1 P2 C19 C24 -6.10(18) . . . . ?
Cu1 P2 C25 C26 -139.13(16) . . . . ?
Cu1 P2 C25 C30 45.54(18) . . . . ?
Cu1 P2 C31 C36 72.42(16) . . . . ?
Cu1 P2 C31 C32 -96.28(16) . . . . ?
Cu1 P1 C13 C14 -142.78(16) . . . . ?
Cu1 P1 C13 C18 37.6(2) . . . . ?
Cu1 P1 C1 C6 -116.73(17) . . . . ?
Cu1 P1 C1 C2 59.21(18) . . . . ?
Cu1 P1 C7 C12 34.6(2) . . . . ?
Cu1 P1 C7 C8 -145.04(19) . . . . ?
Cu1 N1 C41 C40 171.80(18) . . . . ?
Cu1 N1 C37 C38 -171.02(16) . . . . ?
P2 C19 C20 C21 179.27(17) . . . . ?
P2 C19 C24 C23 -179.26(17) . . . . ?
P2 C25 C26 C27 -175.41(17) . . . . ?
P2 C25 C30 C29 174.74(18) . . . . ?
P2 C31 C32 C33 168.27(16) . . . . ?
P1 C13 C14 C15 -179.11(17) . . . . ?
P1 C13 C18 C17 178.1(2) . . . . ?
P1 C1 C6 C5 176.15(18) . . . . ?
P1 C1 C2 C3 -176.37(18) . . . . ?
P1 C7 C12 C11 -179.7(2) . . . . ?
P1 C7 C8 C9 178.7(2) . . . . ?
N1 C41 C40 N2 -0.5(4) . . . . ?
N1 C37 C38 N2 -0.2(3) . . . . ?
N1 C37 C38 C39 178.0(2) . . . . ?
C19 P2 C25 C26 91.24(18) . . . . ?
C19 P2 C25 C30 -84.09(17) . . . . ?
C19 P2 C31 C36 -162.30(16) . . . . ?
C19 P2 C31 C32 29.00(18) . . . . ?
C19 C20 C21 C22 -0.4(3) . . . . ?
C19 C24 C23 C22 0.2(4) . . . . ?
C13 P1 C1 C6 12.4(2) . . . . ?
C13 P1 C1 C2 -171.66(17) . . . . ?
C13 P1 C7 C12 -94.61(19) . . . . ?
C13 P1 C7 C8 85.8(2) . . . . ?
C13 C14 C15 C16 0.8(4) . . . . ?
C13 C18 C17 C16 1.3(4) . . . . ?
C25 P2 C19 C20 -53.47(19) . . . . ?
C25 P2 C19 C24 125.12(16) . . . . ?
C25 P2 C31 C36 -56.16(17) . . . . ?
C25 P2 C31 C32 135.14(16) . . . . ?
C25 C26 C27 C28 0.7(3) . . . . ?
C25 C30 C29 C28 1.3(4) . . . . ?
C36 C31 C32 C33 -0.6(3) . . . . ?
C36 C35 C34 C33 -1.4(3) . . . . ?
C1 P1 C13 C14 90.47(18) . . . . ?
C1 P1 C13 C18 -89.10(19) . . . . ?
C1 P1 C7 C12 158.07(18) . . . . ?
C1 P1 C7 C8 -21.6(2) . . . . ?
C1 C6 C5 C4 -0.6(4) . . . . ?
C1 C2 C3 C4 0.7(4) . . . . ?
C31 P2 C19 C20 55.25(18) . . . . ?
C31 P2 C19 C24 -126.16(16) . . . . ?
C31 P2 C25 C26 -17.2(2) . . . . ?
C31 P2 C25 C30 167.46(16) . . . . ?
C31 C36 C35 C34 1.0(3) . . . . ?
C31 C32 C33 C34 0.1(3) . . . . ?
C20 C19 C24 C23 -0.6(3) . . . . ?
C35 C36 C31 P2 -168.91(16) . . . . ?
C35 C36 C31 C32 0.0(3) . . . . ?
C35 C34 C33 C32 0.9(3) . . . . ?
C7 P1 C13 C14 -16.2(2) . . . . ?
C7 P1 C13 C18 164.23(18) . . . . ?
C7 P1 C1 C6 120.09(18) . . . . ?
C7 P1 C1 C2 -63.96(18) . . . . ?
C7 C12 C11 C10 0.6(4) . . . . ?
C7 C8 C9 C10 1.2(5) . . . . ?
C24 C19 C20 C21 0.7(3) . . . . ?
C26 C25 C30 C29 -0.8(3) . . . . ?
C26 C27 C28 C29 -0.2(4) . . . . ?
C14 C13 C18 C17 -1.5(4) . . . . ?
C14 C15 C16 C17 -1.1(4) . . . . ?
C30 C25 C26 C27 -0.2(3) . . . . ?
C30 C29 C28 C27 -0.8(4) . . . . ?
C41 N1 C37 C38 0.2(3) . . . . ?
C37 N1 C41 C40 0.1(3) . . . . ?
C38 N2 C40 C41 0.5(4) . . . . ?
C6 C1 C2 C3 -0.3(3) . . . . ?
C6 C5 C4 C3 1.0(4) . . . . ?
C18 C13 C14 C15 0.5(3) . . . . ?
C40 N2 C38 C37 -0.1(3) . . . . ?
C40 N2 C38 C39 -178.4(2) . . . . ?
C12 C7 C8 C9 -0.9(4) . . . . ?
C12 C11 C10 C9 -0.3(5) . . . . ?
C23 C22 C21 C20 0.0(4) . . . . ?
C21 C22 C23 C24 0.0(4) . . . . ?
C8 C7 C12 C11 0.0(4) . . . . ?
C5 C4 C3 C2 -1.0(4) . . . . ?
C2 C1 C6 C5 0.3(3) . . . . ?
C15 C16 C17 C18 0.0(4) . . . . ?
C11 C10 C9 C8 -0.6(5) . . . . ?
